data_4113509
loop_
_publ_author_name
'Javier S\'anchez-Nieves'
'Brian T. Sterenberg'
'Konstantin A. Udachin'
'Arthur J. Carty'

_publ_contact_author_address
;
Steacie Institute for Molecular Sciences, National Research Council Canada, 
100 Sussex Drive, Ottawa, Ontario, Canada K1A 0R6
;
_publ_contact_author_email Arthur.Carty@nrc.ca
_publ_contact_author_name 'Arthur J. Carty'
_publ_section_title
;
 A Thermally Stable and Sterically Unprotected Terminal Electrophilic
 Phosphinidene Complex of Cobalt and Its Conversion to an \h1-Phosphirene
;
_journal_name_full 'Journal of the American Chemical Society'
_journal_page_first 2404
_journal_page_last 2405
_journal_paper_doi 10.1021/ja028303b
_journal_volume 125
_journal_year 2003
_chemical_formula_sum 'C41.5 H40 Al Cl5 Co N O3 P2'
_chemical_formula_weight 925.84
_chemical_name_systematic
; 
 ? 
;
_space_group_IT_number 2
_symmetry_cell_setting triclinic
_symmetry_space_group_name_Hall '-P 1'
_symmetry_space_group_name_H-M 'P -1'
_atom_sites_solution_hydrogens geom
_atom_sites_solution_primary direct
_atom_sites_solution_secondary difmap
_audit_creation_method SHELXL-97
_cell_angle_alpha 88.1930(10)
_cell_angle_beta 75.2920(10)
_cell_angle_gamma 73.8360(10)
_cell_formula_units_Z 2
_cell_length_a 12.3668(5)
_cell_length_b 13.0461(6)
_cell_length_c 15.9147(7)
_cell_measurement_temperature 173(2)
_cell_volume 2383.22(18)
_computing_structure_refinement 'SHELXL-97 (Sheldrick, 1997)'
_computing_structure_solution 'SHELXS-97 (Sheldrick, 1990)'
_diffrn_ambient_temperature 173(2)
_diffrn_measured_fraction_theta_full 0.991
_diffrn_measured_fraction_theta_max 0.991
_diffrn_radiation_monochromator graphite
_diffrn_radiation_source 'fine-focus sealed tube'
_diffrn_radiation_type MoK\a
_diffrn_radiation_wavelength 0.71073
_diffrn_reflns_av_R_equivalents 0.0284
_diffrn_reflns_av_sigmaI/netI 0.0476
_diffrn_reflns_limit_h_max 16
_diffrn_reflns_limit_h_min -16
_diffrn_reflns_limit_k_max 17
_diffrn_reflns_limit_k_min -17
_diffrn_reflns_limit_l_max 21
_diffrn_reflns_limit_l_min -21
_diffrn_reflns_number 28558
_diffrn_reflns_theta_full 28.74
_diffrn_reflns_theta_max 28.74
_diffrn_reflns_theta_min 1.63
_exptl_absorpt_coefficient_mu 0.761
_exptl_crystal_density_diffrn 1.290
_exptl_crystal_F_000 950
_refine_diff_density_max 1.071
_refine_diff_density_min -0.315
_refine_diff_density_rms 0.096
_refine_ls_extinction_method none
_refine_ls_goodness_of_fit_ref 1.034
_refine_ls_hydrogen_treatment mixed
_refine_ls_matrix_type full
_refine_ls_number_parameters 516
_refine_ls_number_reflns 12275
_refine_ls_number_restraints 4
_refine_ls_restrained_S_all 1.036
_refine_ls_R_factor_all 0.0791
_refine_ls_R_factor_gt 0.0487
_refine_ls_shift/su_max 0.239
_refine_ls_shift/su_mean 0.018
_refine_ls_structure_factor_coef Fsqd
_refine_ls_weighting_details 'calc w=1/[\s^2^(Fo^2^)+(0.1092P)^2^+0.0000P] where P=(Fo^2^+2Fc^2^)/3'
_refine_ls_weighting_scheme calc
_refine_ls_wR_factor_gt 0.1650
_refine_ls_wR_factor_ref 0.1794
_reflns_number_gt 8004
_reflns_number_total 12275
_reflns_threshold_expression >2sigma(I)
_cod_data_source_file ja028303b-2_s2_3.cif
_cod_data_source_block jav36
_cod_original_formula_sum 'C41.50 H40 Al Cl5 Co N O3 P2'
_cod_database_code 4113509

loop_
_symmetry_equiv_pos_as_xyz
'x, y, z'
'-x, -y, -z'

loop_
_atom_site_label
_atom_site_type_symbol
_atom_site_fract_x
_atom_site_fract_y
_atom_site_fract_z
_atom_site_U_iso_or_equiv
_atom_site_adp_type
_atom_site_occupancy
_atom_site_symmetry_multiplicity
_atom_site_calc_flag
_atom_site_refinement_flags
_atom_site_disorder_assembly
_atom_site_disorder_group
Co1 Co -0.032813(11) 0.682089(11) 0.295100(9) 0.02624(4) Uani 1 1 d . A .
P1 P 0.12411(2) 0.62202(2) 0.185539(19) 0.02851(8) Uani 1 1 d . . .
P2 P -0.18657(2) 0.74585(2) 0.407231(18) 0.02631(7) Uani 1 1 d . . .
O1 O 0.04473(7) 0.87121(7) 0.30883(7) 0.0489(3) Uani 1 1 d . A .
O2 O -0.18149(8) 0.65007(9) 0.18751(6) 0.0558(3) Uani 1 1 d . A .
O3 O 0.06241(9) 0.50453(8) 0.39683(7) 0.0647(4) Uani 1 1 d . A .
C1 C 0.01173(9) 0.80001(9) 0.30310(8) 0.0330(3) Uani 1 1 d . . .
C2 C -0.12386(9) 0.66269(10) 0.22986(8) 0.0368(3) Uani 1 1 d . . .
C3 C 0.02477(10) 0.57330(10) 0.35823(8) 0.0397(4) Uani 1 1 d . . .
N1 N 0.11877(14) 0.67349(14) 0.08948(11) 0.0330(3) Uani 0.55 1 d P A 1
C4 C 0.0543(2) 0.78953(19) 0.08668(15) 0.0418(5) Uani 0.55 1 d P A 1
H4A H 0.0047 0.8151 0.1464 0.050 Uiso 0.55 1 calc PR A 1
C5 C 0.1427(2) 0.8539(2) 0.0601(2) 0.0549(7) Uani 0.55 1 d P A 1
H5A H 0.1933 0.8412 0.1000 0.082 Uiso 0.55 1 calc PR A 1
H5B H 0.1015 0.9302 0.0624 0.082 Uiso 0.55 1 calc PR A 1
H5C H 0.1900 0.8318 0.0007 0.082 Uiso 0.55 1 calc PR A 1
C6 C -0.0258(3) 0.8021(3) 0.0242(2) 0.0814(8) Uani 0.55 1 d P A 1
H6A H -0.0671 0.8777 0.0223 0.122 Uiso 0.55 1 calc PR A 1
H6B H -0.0825 0.7613 0.0449 0.122 Uiso 0.55 1 calc PR A 1
H6C H 0.0214 0.7751 -0.0343 0.122 Uiso 0.55 1 calc PR A 1
C7 C 0.2115(2) 0.6136(2) 0.00735(15) 0.0420(5) Uani 0.55 1 d P A 1
H7A H 0.1975 0.6619 -0.0412 0.050 Uiso 0.55 1 calc PR A 1
C8 C 0.3358(2) 0.6005(3) 0.00505(19) 0.0645(7) Uani 0.55 1 d P A 1
H8A H 0.3450 0.6689 0.0213 0.097 Uiso 0.55 1 calc PR A 1
H8B H 0.3844 0.5774 -0.0538 0.097 Uiso 0.55 1 calc PR A 1
H8C H 0.3598 0.5468 0.0461 0.097 Uiso 0.55 1 calc PR A 1
C9 C 0.1895(3) 0.5069(2) -0.01919(19) 0.0744(8) Uani 0.55 1 d P A 1
H9A H 0.1072 0.5203 -0.0184 0.112 Uiso 0.55 1 calc PR A 1
H9B H 0.2095 0.4521 0.0222 0.112 Uiso 0.55 1 calc PR A 1
H9C H 0.2380 0.4822 -0.0778 0.112 Uiso 0.55 1 calc PR A 1
N1' N 0.11456(19) 0.66125(18) 0.08632(15) 0.0330(3) Uani 0.45 1 d P A 2
C4' C 0.0463(3) 0.7687(2) 0.0769(2) 0.0418(5) Uani 0.45 1 d P A 2
H4'A H -0.0095 0.7916 0.1351 0.050 Uiso 0.45 1 calc PR A 2
C5' C 0.1104(3) 0.8533(3) 0.0550(3) 0.0549(7) Uani 0.45 1 d P A 2
H5'A H 0.1557 0.8535 0.0974 0.082 Uiso 0.45 1 calc PR A 2
H5'B H 0.0541 0.9235 0.0569 0.082 Uiso 0.45 1 calc PR A 2
H5'C H 0.1630 0.8376 -0.0034 0.082 Uiso 0.45 1 calc PR A 2
C6' C -0.0294(3) 0.7727(4) 0.0130(3) 0.0814(8) Uani 0.45 1 d P A 2
H6'A H -0.0729 0.7195 0.0280 0.122 Uiso 0.45 1 calc PR A 2
H6'B H 0.0206 0.7571 -0.0463 0.122 Uiso 0.45 1 calc PR A 2
H6'C H -0.0841 0.8440 0.0166 0.122 Uiso 0.45 1 calc PR A 2
C7' C 0.1859(3) 0.6130(3) 0.00393(19) 0.0420(5) Uani 0.45 1 d P A 2
H7'A H 0.1715 0.6672 -0.0408 0.050 Uiso 0.45 1 calc PR A 2
C8' C 0.3188(3) 0.5823(3) -0.0012(3) 0.0645(7) Uani 0.45 1 d P A 2
H8'A H 0.3400 0.6459 0.0119 0.097 Uiso 0.45 1 calc PR A 2
H8'B H 0.3632 0.5537 -0.0599 0.097 Uiso 0.45 1 calc PR A 2
H8'C H 0.3365 0.5281 0.0410 0.097 Uiso 0.45 1 calc PR A 2
C9' C 0.1487(4) 0.5250(3) -0.0162(3) 0.0744(8) Uani 0.45 1 d P A 2
H9'A H 0.0652 0.5488 -0.0130 0.112 Uiso 0.45 1 calc PR A 2
H9'B H 0.1631 0.4693 0.0257 0.112 Uiso 0.45 1 calc PR A 2
H9'C H 0.1920 0.4961 -0.0750 0.112 Uiso 0.45 1 calc PR A 2
C10 C 0.26295(9) 0.57538(9) 0.20630(8) 0.0320(3) Uani 1 1 d . A .
C12 C 0.35677(16) 0.60414(17) 0.22989(14) 0.0329(6) Uani 0.55 1 d P A 1
C13 C 0.46710(5) 0.53485(5) 0.22022(4) 0.0329(6) Uani 0.55 1 d P A 1
H13A H 0.4843 0.4648 0.1960 0.039 Uiso 0.55 1 calc PR A 1
C14 C 0.55305(5) 0.56642(5) 0.24547(4) 0.0479(8) Uani 0.55 1 d PR A 1
H14A H 0.6279 0.5176 0.2394 0.058 Uiso 0.55 1 calc PR A 1
C15 C 0.52942(5) 0.66941(5) 0.27960(4) 0.0424(6) Uani 0.55 1 d PR A 1
H15A H 0.5882 0.6910 0.2969 0.051 Uiso 0.55 1 calc PR A 1
C16 C 0.41986(5) 0.74080(5) 0.28847(4) 0.0426(6) Uani 0.55 1 d PR A 1
H16A H 0.4037 0.8112 0.3118 0.051 Uiso 0.55 1 calc PR A 1
C17 C 0.33391(5) 0.70922(5) 0.26322(4) 0.0439(7) Uani 0.55 1 d PR A 1
H17A H 0.2595 0.7585 0.2684 0.053 Uiso 0.55 1 calc PR A 1
C12A C 0.35549(5) 0.60483(5) 0.23501(4) 0.0365(14) Uiso 0.23 1 d PR A 2
C13A C 0.46827(5) 0.53716(5) 0.21495(4) 0.0297(12) Uiso 0.23 1 d PR A 2
H13B H 0.4869 0.4737 0.1802 0.036 Uiso 0.23 1 calc PR A 2
C14A C 0.55371(5) 0.56238(5) 0.24579(4) 0.0311(12) Uiso 0.23 1 d PR A 2
H14B H 0.6308 0.5162 0.2321 0.037 Uiso 0.23 1 calc PR A 2
C15A C 0.52634(5) 0.65520(5) 0.29669(4) 0.0351(12) Uiso 0.23 1 d PR A 2
H15B H 0.5847 0.6724 0.3178 0.042 Uiso 0.23 1 calc PR A 2
C16A C 0.41359(5) 0.72282(5) 0.31676(4) 0.0421(14) Uiso 0.23 1 d PR A 2
H16B H 0.3949 0.7863 0.3516 0.051 Uiso 0.23 1 calc PR A 2
C17A C 0.32815(5) 0.69765(5) 0.28592(4) 0.0425(14) Uiso 0.23 1 d PR A 2
H17B H 0.2511 0.7439 0.2996 0.051 Uiso 0.23 1 calc PR A 2
C12B C 0.35817(5) 0.60995(5) 0.22467(4) 0.0341(14) Uiso 0.23 1 d PR A 3
C13B C 0.46636(5) 0.54160(5) 0.22574(4) 0.0440(16) Uiso 0.23 1 d PR A 3
H13C H 0.4833 0.4675 0.2123 0.053 Uiso 0.23 1 calc PR A 3
C14B C 0.54984(5) 0.58170(5) 0.24643(4) 0.0350(13) Uiso 0.23 1 d PR A 3
H14C H 0.6238 0.5350 0.2472 0.042 Uiso 0.23 1 calc PR A 3
C15B C 0.52511(5) 0.69018(5) 0.26605(4) 0.0440(14) Uiso 0.23 1 d PR A 3
H15C H 0.5822 0.7176 0.2802 0.053 Uiso 0.23 1 calc PR A 3
C16B C 0.41692(5) 0.75854(5) 0.26499(4) 0.0468(15) Uiso 0.23 1 d PR A 3
H16C H 0.4000 0.8327 0.2784 0.056 Uiso 0.23 1 calc PR A 3
C17B C 0.33344(5) 0.71843(5) 0.24429(4) 0.0338(12) Uiso 0.23 1 d PR A 3
H17C H 0.2595 0.7651 0.2436 0.041 Uiso 0.23 1 calc PR A 3
C11 C 0.22185(9) 0.49597(9) 0.18775(8) 0.0320(3) Uani 1 1 d . A .
C18 C 0.24064(11) 0.38026(11) 0.18214(9) 0.0327(4) Uani 0.85 1 d P A 1
C19 C 0.34752(5) 0.30806(5) 0.18360(5) 0.0452(5) Uani 0.85 1 d P A 1
H19A H 0.4113 0.3340 0.1859 0.054 Uiso 0.85 1 calc PR A 1
C20 C 0.36115(5) 0.19868(5) 0.18168(5) 0.0509(5) Uani 0.85 1 d PR A 1
H20A H 0.4340 0.1502 0.1828 0.061 Uiso 0.85 1 calc PR A 1
C21 C 0.26814(5) 0.16027(5) 0.17816(5) 0.0515(5) Uani 0.85 1 d PR A 1
H21A H 0.2774 0.0855 0.1769 0.062 Uiso 0.85 1 calc PR A 1
C22 C 0.16154(5) 0.23126(5) 0.17656(5) 0.0523(5) Uani 0.85 1 d PR A 1
H22A H 0.0980 0.2050 0.1741 0.063 Uiso 0.85 1 calc PR A 1
C23 C 0.14793(5) 0.34064(5) 0.17850(5) 0.0404(4) Uani 0.85 1 d PR A 1
H23A H 0.0749 0.3889 0.1773 0.049 Uiso 0.85 1 calc PR A 1
C18A C 0.23977(5) 0.38591(5) 0.17882(5) 0.050 Uiso 0.07 1 d PR A 2
C19A C 0.35249(5) 0.31843(5) 0.16229(5) 0.050 Uiso 0.07 1 d PR A 2
H19B H 0.4151 0.3460 0.1646 0.060 Uiso 0.07 1 calc PR A 2
C20A C 0.37352(5) 0.21054(5) 0.14232(5) 0.050 Uiso 0.07 1 d PR A 2
H20B H 0.4505 0.1644 0.1310 0.060 Uiso 0.07 1 calc PR A 2
C21A C 0.28186(5) 0.17013(5) 0.13887(5) 0.050 Uiso 0.07 1 d PR A 2
H21B H 0.2962 0.0964 0.1252 0.060 Uiso 0.07 1 calc PR A 2
C22A C 0.16915(5) 0.23760(5) 0.15540(5) 0.050 Uiso 0.07 1 d PR A 2
H22B H 0.1065 0.2100 0.1531 0.060 Uiso 0.07 1 calc PR A 2
C23A C 0.14811(5) 0.34550(5) 0.17537(5) 0.050 Uiso 0.07 1 d PR A 2
H23B H 0.0711 0.3916 0.1867 0.060 Uiso 0.07 1 calc PR A 2
C18B C 0.24392(5) 0.37932(5) 0.18051(5) 0.050 Uiso 0.07 1 d PR A 3
C19B C 0.33472(5) 0.31064(5) 0.20856(5) 0.050 Uiso 0.07 1 d PR A 3
H19C H 0.3941 0.3368 0.2202 0.060 Uiso 0.07 1 calc PR A 3
C20B C 0.33860(5) 0.20366(5) 0.21964(5) 0.050 Uiso 0.07 1 d PR A 3
H20C H 0.4006 0.1567 0.2388 0.060 Uiso 0.07 1 calc PR A 3
C21B C 0.25169(5) 0.16539(5) 0.20265(5) 0.050 Uiso 0.07 1 d PR A 3
H21C H 0.2543 0.0923 0.2102 0.060 Uiso 0.07 1 calc PR A 3
C22B C 0.16092(5) 0.23409(5) 0.17460(5) 0.050 Uiso 0.07 1 d PR A 3
H22C H 0.1015 0.2079 0.1630 0.060 Uiso 0.07 1 calc PR A 3
C23B C 0.15703(5) 0.34105(5) 0.16352(5) 0.050 Uiso 0.07 1 d PR A 3
H23C H 0.0950 0.3880 0.1443 0.060 Uiso 0.07 1 calc PR A 3
C24 C -0.14591(9) 0.81302(9) 0.48732(7) 0.0299(3) Uani 1 1 d . A .
C25 C -0.07639(11) 0.75074(10) 0.53761(9) 0.0444(4) Uani 1 1 d . . .
H25A H -0.0555 0.6750 0.5319 0.053 Uiso 1 1 calc R A .
C26 C -0.03845(12) 0.79982(12) 0.59538(10) 0.0556(4) Uani 1 1 d . A .
H26A H 0.0085 0.7575 0.6296 0.067 Uiso 1 1 calc R . .
C27 C -0.06761(12) 0.90906(11) 0.60405(9) 0.0525(4) Uani 1 1 d . . .
H27A H -0.0416 0.9418 0.6446 0.063 Uiso 1 1 calc R A .
C28 C -0.13445(11) 0.97129(11) 0.55423(9) 0.0469(4) Uani 1 1 d . A .
H28A H -0.1537 1.0469 0.5601 0.056 Uiso 1 1 calc R . .
C29 C -0.17434(10) 0.92364(9) 0.49482(8) 0.0353(3) Uani 1 1 d . . .
H29A H -0.2202 0.9665 0.4602 0.042 Uiso 1 1 calc R A .
C30 C -0.30793(9) 0.84274(9) 0.37907(8) 0.0314(3) Uani 1 1 d . A .
C31 C -0.42168(10) 0.85550(11) 0.42970(9) 0.0432(4) Uani 1 1 d . . .
H31A H -0.4359 0.8113 0.4775 0.052 Uiso 1 1 calc R A .
C32 C -0.51295(11) 0.93176(12) 0.41044(10) 0.0542(5) Uani 1 1 d . A .
H32A H -0.5898 0.9400 0.4453 0.065 Uiso 1 1 calc R . .
C33 C -0.49447(12) 0.99604(12) 0.34160(11) 0.0583(5) Uani 1 1 d . . .
H33A H -0.5583 1.0489 0.3294 0.070 Uiso 1 1 calc R A .
C34 C -0.38131(12) 0.98390(12) 0.28910(11) 0.0608(5) Uani 1 1 d . A .
H34A H -0.3682 1.0277 0.2408 0.073 Uiso 1 1 calc R . .
C35 C -0.28827(4) 0.90685(4) 0.30862(4) 0.0460(4) Uani 1 1 d . . .
H35A H -0.2114 0.8982 0.2737 0.055 Uiso 1 1 calc R A .
C36 C -0.24824(4) 0.64503(4) 0.46613(4) 0.0266(3) Uani 0.85 1 d PR A 1
C37 C -0.24436(4) 0.55332(4) 0.42196(4) 0.0356(4) Uani 0.85 1 d PR A 1
H37A H -0.2020 0.5396 0.3627 0.034(4) Uiso 0.85 1 calc PR B 1
C38 C -0.30240(4) 0.48172(4) 0.46445(4) 0.0480(5) Uani 0.85 1 d PR A 1
H38A H -0.2997 0.4190 0.4343 0.058 Uiso 0.85 1 calc PR C 1
C39 C -0.36435(4) 0.50184(4) 0.55111(4) 0.0523(5) Uani 0.85 1 d PR A 1
H39A H -0.4040 0.4529 0.5801 0.063 Uiso 0.85 1 calc PR D 1
C40 C -0.36823(4) 0.59356(4) 0.59527(4) 0.0482(5) Uani 0.85 1 d PR A 1
H40A H -0.4106 0.6073 0.6545 0.058 Uiso 0.85 1 calc PR E 1
C41 C -0.31016(4) 0.66515(4) 0.55279(4) 0.0384(4) Uani 0.85 1 d PR A 1
H41A H -0.3128 0.7278 0.5830 0.046 Uiso 0.85 1 calc PR F 1
C38A C -0.33980(4) 0.50123(4) 0.45986(4) 0.050 Uiso 0.07 1 d PR A 2
H38B H -0.3369 0.4377 0.4307 0.060 Uiso 0.07 1 calc PR G 2
C40A C -0.40249(4) 0.60753(4) 0.58256(4) 0.050 Uiso 0.07 1 d PR A 2
H40B H -0.4456 0.6214 0.6416 0.060 Uiso 0.07 1 calc PR H 2
C39A C -0.39759(4) 0.52472(4) 0.54356(4) 0.050 Uiso 0.07 1 d PR A 2
H39B H -0.4363 0.4760 0.5742 0.060 Uiso 0.07 1 calc PR I 2
C41A C -0.34660(4) 0.67873(4) 0.54146(4) 0.050 Uiso 0.07 1 d PR A 2
H41B H -0.3517 0.7414 0.5729 0.060 Uiso 0.07 1 calc PR J 2
C37A C -0.28209(4) 0.57823(4) 0.41646(4) 0.050 Uiso 0.07 1 d PR A 2
H37B H -0.2422 0.5655 0.3567 0.060 Uiso 0.07 1 calc PR K 2
C36A C -0.28290(4) 0.66302(4) 0.45586(4) 0.050 Uiso 0.07 1 d PR A 2
C36B C -0.24574(4) 0.64223(4) 0.46762(4) 0.050 Uiso 0.07 1 d PR A 3
C37B C -0.23145(4) 0.54729(4) 0.42334(4) 0.050 Uiso 0.07 1 d PR A 3
H37C H -0.2021 0.5408 0.3619 0.060 Uiso 0.07 1 calc PR L 3
C38B C -0.26009(4) 0.46187(4) 0.46894(4) 0.050 Uiso 0.07 1 d PR A 3
H38C H -0.2503 0.3970 0.4387 0.060 Uiso 0.07 1 calc PR M 3
C39B C -0.30300(4) 0.47139(4) 0.55882(4) 0.050 Uiso 0.07 1 d PR A 3
H39C H -0.3226 0.4130 0.5900 0.060 Uiso 0.07 1 calc PR N 3
C40B C -0.31727(4) 0.56633(4) 0.60310(4) 0.050 Uiso 0.07 1 d PR A 3
H40C H -0.3466 0.5728 0.6645 0.060 Uiso 0.07 1 calc PR O 3
C41B C -0.28865(4) 0.65176(4) 0.55750(4) 0.050 Uiso 0.07 1 d PR A 3
H41C H -0.2984 0.7167 0.5878 0.060 Uiso 0.07 1 calc PR P 3
Al1 Al 0.22663(3) 0.78347(3) 0.73835(3) 0.03670(10) Uani 1 1 d . . .
Cl1 Cl 0.29536(4) 0.80120(3) 0.60384(3) 0.06270(13) Uani 1 1 d . . .
Cl2 Cl 0.15774(3) 0.64818(3) 0.75682(2) 0.04543(9) Uani 1 1 d . . .
Cl3 Cl 0.35888(3) 0.75737(3) 0.80671(3) 0.05714(11) Uani 1 1 d . . .
Cl4 Cl 0.09117(3) 0.92223(3) 0.79333(3) 0.05376(11) Uani 1 1 d . . .
Cl5A Cl 0.56598(16) 0.1409(2) 0.9503(2) 0.1098(10) Uani 0.25 1 d PD Q 1
Cl6A Cl 0.37690(17) 0.1292(2) 0.90148(16) 0.1127(8) Uani 0.25 1 d PD Q 1
C50A C 0.4280(3) 0.2205(3) 0.9469(3) 0.0658(18) Uiso 0.25 1 d PD Q 1
H50A H 0.3787 0.2466 1.0057 0.079 Uiso 0.25 1 calc PR Q 1
H50B H 0.4327 0.2820 0.9096 0.079 Uiso 0.25 1 calc PR Q 1
Cl5B Cl 0.51316(19) 0.2135(3) 0.95068(19) 0.1516(12) Uani 0.25 1 d PD R 2
Cl6B Cl 0.3685(2) 0.06523(17) 0.93928(14) 0.1031(9) Uani 0.25 1 d PD R 2
C50B C 0.3781(3) 0.1980(3) 0.9379(4) 0.0569(16) Uiso 0.25 1 d PD R 2
H50C H 0.3139 0.2406 0.9851 0.068 Uiso 0.25 1 calc PR R 2
H50D H 0.3660 0.2284 0.8821 0.068 Uiso 0.25 1 calc PR R 2

loop_
_atom_site_aniso_label
_atom_site_aniso_U_11
_atom_site_aniso_U_22
_atom_site_aniso_U_33
_atom_site_aniso_U_23
_atom_site_aniso_U_13
_atom_site_aniso_U_12
Co1 0.02572(6) 0.02681(6) 0.02505(7) 0.00069(5) -0.00469(5) -0.00710(5)
P1 0.02543(11) 0.03254(13) 0.02639(13) -0.00015(11) -0.00477(10) -0.00774(10)
P2 0.02786(11) 0.02504(12) 0.02523(13) -0.00064(10) -0.00480(10) -0.00774(9)
O1 0.0448(4) 0.0347(4) 0.0667(6) -0.0012(4) -0.0079(4) -0.0159(3)
O2 0.0430(4) 0.0824(6) 0.0472(5) -0.0131(5) -0.0122(4) -0.0237(4)
O3 0.0597(6) 0.0556(6) 0.0544(6) 0.0228(5) -0.0008(5) 0.0085(5)
C1 0.0296(5) 0.0299(5) 0.0365(6) -0.0003(5) -0.0053(4) -0.0063(4)
C2 0.0289(5) 0.0469(6) 0.0330(6) -0.0045(5) -0.0007(4) -0.0138(4)
C3 0.0357(5) 0.0386(6) 0.0349(6) 0.0044(5) 0.0000(5) -0.0029(5)
N1 0.0357(4) 0.0365(5) 0.0265(5) 0.0023(4) -0.0059(4) -0.0116(4)
C4 0.0445(7) 0.0431(9) 0.0296(7) 0.0053(7) -0.0054(6) -0.0030(7)
C5 0.0586(13) 0.0431(8) 0.0553(10) 0.0072(7) -0.0017(9) -0.0143(8)
C6 0.0564(9) 0.1312(19) 0.0518(9) 0.0353(11) -0.0237(7) -0.0130(11)
C7 0.0487(9) 0.0535(8) 0.0237(6) -0.0009(6) -0.0067(6) -0.0161(7)
C8 0.0518(10) 0.0747(13) 0.0447(9) 0.0005(9) 0.0124(8) -0.0041(10)
C9 0.1246(18) 0.0587(10) 0.0378(9) -0.0058(8) -0.0129(10) -0.0285(10)
N1' 0.0357(4) 0.0365(5) 0.0265(5) 0.0023(4) -0.0059(4) -0.0116(4)
C4' 0.0445(7) 0.0431(9) 0.0296(7) 0.0053(7) -0.0054(6) -0.0030(7)
C5' 0.0586(13) 0.0431(8) 0.0553(10) 0.0072(7) -0.0017(9) -0.0143(8)
C6' 0.0564(9) 0.1312(19) 0.0518(9) 0.0353(11) -0.0237(7) -0.0130(11)
C7' 0.0487(9) 0.0535(8) 0.0237(6) -0.0009(6) -0.0067(6) -0.0161(7)
C8' 0.0518(10) 0.0747(13) 0.0447(9) 0.0005(9) 0.0124(8) -0.0041(10)
C9' 0.1246(18) 0.0587(10) 0.0378(9) -0.0058(8) -0.0129(10) -0.0285(10)
C10 0.0253(4) 0.0340(5) 0.0335(6) -0.0014(5) -0.0037(4) -0.0063(4)
C12 0.0247(8) 0.0404(10) 0.0347(10) -0.0030(9) -0.0062(7) -0.0116(7)
C13 0.0244(8) 0.0470(11) 0.0233(10) -0.0046(9) 0.0039(7) -0.0119(7)
C14 0.0203(8) 0.0653(15) 0.0554(15) 0.0010(12) -0.0060(9) -0.0106(9)
C15 0.0347(8) 0.0567(11) 0.0491(12) 0.0182(10) -0.0207(8) -0.0268(8)
C16 0.0486(10) 0.0410(10) 0.0479(12) 0.0034(10) -0.0185(9) -0.0225(8)
C17 0.0298(9) 0.0534(13) 0.0495(13) -0.0004(11) -0.0133(8) -0.0100(9)
C11 0.0271(4) 0.0365(5) 0.0301(5) -0.0031(5) -0.0061(4) -0.0057(4)
C18 0.0302(5) 0.0356(6) 0.0309(6) -0.0054(5) -0.0049(5) -0.0090(5)
C19 0.0377(6) 0.0398(7) 0.0598(9) -0.0037(7) -0.0212(6) -0.0050(6)
C20 0.0490(7) 0.0350(7) 0.0684(10) -0.0003(7) -0.0245(7) -0.0022(6)
C21 0.0644(9) 0.0338(7) 0.0551(10) 0.0026(7) -0.0144(7) -0.0130(7)
C22 0.0519(7) 0.0504(8) 0.0603(10) 0.0049(8) -0.0106(7) -0.0269(6)
C23 0.0314(6) 0.0388(7) 0.0488(8) -0.0033(6) -0.0052(6) -0.0101(5)
C24 0.0324(4) 0.0311(5) 0.0260(5) -0.0011(4) -0.0056(4) -0.0100(4)
C25 0.0645(6) 0.0330(6) 0.0430(6) 0.0038(5) -0.0261(5) -0.0144(5)
C26 0.0760(7) 0.0525(7) 0.0539(7) 0.0083(6) -0.0394(5) -0.0229(6)
C27 0.0688(7) 0.0529(7) 0.0466(7) -0.0062(6) -0.0247(5) -0.0247(6)
C28 0.0543(6) 0.0362(6) 0.0521(7) -0.0100(5) -0.0136(5) -0.0146(5)
C29 0.0351(5) 0.0307(5) 0.0372(6) -0.0039(5) -0.0057(5) -0.0072(4)
C30 0.0316(4) 0.0278(5) 0.0350(5) -0.0054(4) -0.0115(4) -0.0052(4)
C31 0.0345(5) 0.0511(7) 0.0395(7) -0.0059(6) -0.0065(5) -0.0063(5)
C32 0.0334(6) 0.0591(8) 0.0627(9) -0.0182(7) -0.0112(6) 0.0004(6)
C33 0.0448(6) 0.0427(7) 0.0878(9) -0.0115(7) -0.0359(6) 0.0056(6)
C34 0.0619(7) 0.0433(7) 0.0864(9) 0.0187(7) -0.0410(6) -0.0114(6)
C35 0.0409(6) 0.0410(6) 0.0598(8) 0.0114(6) -0.0178(5) -0.0137(5)
C36 0.0286(5) 0.0272(5) 0.0240(6) 0.0018(5) -0.0035(4) -0.0108(4)
C37 0.0459(6) 0.0322(6) 0.0276(7) -0.0025(5) -0.0007(5) -0.0167(5)
C38 0.0623(8) 0.0402(6) 0.0461(9) -0.0008(6) -0.0036(7) -0.0305(5)
C39 0.0621(8) 0.0512(7) 0.0476(9) 0.0104(7) -0.0022(7) -0.0338(6)
C40 0.0572(8) 0.0527(8) 0.0319(8) 0.0039(7) 0.0024(7) -0.0239(6)
C41 0.0493(7) 0.0370(6) 0.0287(7) 0.0011(6) -0.0034(6) -0.0173(5)
Al1 0.03359(15) 0.03426(17) 0.03983(19) 0.00469(15) -0.00951(14) -0.00584(13)
Cl1 0.0889(2) 0.05458(18) 0.04215(19) 0.00584(16) -0.00350(18) -0.02859(16)
Cl2 0.04230(13) 0.04124(15) 0.05296(18) 0.00485(14) -0.01001(13) -0.01429(11)
Cl3 0.04854(14) 0.05158(18) 0.0806(2) 0.01713(17) -0.03497(13) -0.01371(13)
Cl4 0.04397(16) 0.03990(16) 0.0675(2) -0.00064(16) -0.00858(15) -0.00073(14)
Cl5A 0.0613(10) 0.1063(15) 0.156(2) 0.0165(16) -0.0172(12) -0.0253(10)
Cl6A 0.1071(10) 0.1526(18) 0.1180(13) 0.0351(13) -0.0722(8) -0.0637(11)
Cl5B 0.1224(13) 0.261(3) 0.0957(18) 0.0484(17) -0.0037(13) -0.1192(13)
Cl6B 0.1188(16) 0.1101(16) 0.0609(10) -0.0314(11) -0.0198(11) 0.0002(14)

loop_
_atom_type_symbol
_atom_type_description
_atom_type_scat_dispersion_real
_atom_type_scat_dispersion_imag
_atom_type_scat_source
C C 0.0033 0.0016 'International Tables Vol C Tables 4.2.6.8 and 6.1.1.4'
H H 0.0000 0.0000 'International Tables Vol C Tables 4.2.6.8 and 6.1.1.4'
N N 0.0061 0.0033 'International Tables Vol C Tables 4.2.6.8 and 6.1.1.4'
O O 0.0106 0.0060 'International Tables Vol C Tables 4.2.6.8 and 6.1.1.4'
Al Al 0.0645 0.0514 'International Tables Vol C Tables 4.2.6.8 and 6.1.1.4'
P P 0.1023 0.0942 'International Tables Vol C Tables 4.2.6.8 and 6.1.1.4'
Cl Cl 0.1484 0.1585 'International Tables Vol C Tables 4.2.6.8 and 6.1.1.4'
Co Co 0.3494 0.9721 'International Tables Vol C Tables 4.2.6.8 and 6.1.1.4'

loop_
_geom_angle_atom_site_label_1
_geom_angle_atom_site_label_2
_geom_angle_atom_site_label_3
_geom_angle
C2 Co1 C1 126.43(6)
C2 Co1 C3 118.41(6)
C1 Co1 C3 115.14(6)
C2 Co1 P1 90.59(4)
C1 Co1 P1 88.80(3)
C3 Co1 P1 89.24(4)
C2 Co1 P2 91.43(3)
C1 Co1 P2 89.27(3)
C3 Co1 P2 90.59(4)
P1 Co1 P2 177.782(15)
N1 P1 N1' 6.64(12)
N1 P1 C11 118.10(7)
N1' P1 C11 114.58(8)
N1 P1 C10 116.99(7)
N1' P1 C10 119.13(9)
C11 P1 C10 44.89(6)
N1 P1 Co1 116.83(5)
N1' P1 Co1 117.48(7)
C11 P1 Co1 120.73(4)
C10 P1 Co1 119.90(4)
C24 P2 C30 106.08(5)
C24 P2 C36 105.22(4)
C30 P2 C36 105.28(4)
C24 P2 C36A 113.14(4)
C30 P2 C36A 90.10(4)
C36 P2 C36A 15.5
C24 P2 C36B 104.51(4)
C30 P2 C36B 106.64(4)
C36 P2 C36B 1.4
C36A P2 C36B 16.8
C24 P2 Co1 110.17(3)
C30 P2 Co1 114.55(4)
C36 P2 Co1 114.77(2)
C36A P2 Co1 120.60(2)
C36B P2 Co1 114.12(2)
O1 C1 Co1 176.62(10)
O2 C2 Co1 179.47(10)
O3 C3 Co1 178.94(11)
C4 N1 C7 120.42(17)
C4 N1 P1 118.58(14)
C7 N1 P1 117.92(13)
N1 C4 C5 108.92(18)
N1 C4 C6 109.9(2)
C5 C4 C6 112.5(2)
C8 C7 N1 116.6(2)
C8 C7 C9 112.7(2)
N1 C7 C9 113.3(2)
C7' N1' C4' 111.1(2)
C7' N1' P1 128.54(19)
C4' N1' P1 118.68(19)
N1' C4' C5' 117.3(3)
N1' C4' C6' 112.3(3)
C5' C4' C6' 109.1(3)
C9' C7' N1' 109.2(3)
C9' C7' C8' 112.8(3)
N1' C7' C8' 113.1(3)
C11 C10 C12 146.68(12)
C11 C10 C12B 149.22(9)
C12 C10 C12B 4.34(9)
C11 C10 C12A 146.72(10)
C12 C10 C12A 2.88(9)
C12B C10 C12A 6.8
C11 C10 P1 67.07(7)
C12 C10 P1 146.23(11)
C12B C10 P1 143.54(8)
C12A C10 P1 145.85(8)
C13 C12 C17 118.79(17)
C13 C12 C10 123.54(17)
C17 C12 C10 117.67(13)
C12 C13 C14 120.92(11)
C13 C14 C15 120.0
C16 C15 C14 120.0
C15 C16 C17 120.0
C16 C17 C12 120.26(9)
C17A C12A C13A 120.0
C17A C12A C10 119.8
C13A C12A C10 120.1
C14A C13A C12A 120.0
C15A C14A C13A 120.0
C16A C15A C14A 120.0
C15A C16A C17A 120.0
C12A C17A C16A 120.0
C13B C12B C17B 120.0
C13B C12B C10 124.3
C17B C12B C10 115.6
C12B C13B C14B 120.0
C15B C14B C13B 120.0
C16B C15B C14B 120.0
C15B C16B C17B 120.0
C12B C17B C16B 120.0
C10 C11 C18A 147.06(10)
C10 C11 C18 145.89(11)
C18A C11 C18 2.34(7)
C10 C11 C18B 144.97(10)
C18A C11 C18B 2.2
C18 C11 C18B 1.56(6)
C10 C11 P1 68.04(7)
C18A C11 P1 144.86(9)
C18 C11 P1 145.77(10)
C18B C11 P1 146.87(9)
C23 C18 C19 118.91(11)
C23 C18 C11 119.09(10)
C19 C18 C11 121.96(12)
C20 C19 C18 120.54(7)
C19 C20 C21 120.0
C22 C21 C20 120.0
C23 C22 C21 120.0
C22 C23 C18 120.57(6)
C23A C18A C19A 120.0
C23A C18A C11 120.21(5)
C19A C18A C11 119.28(5)
C20A C19A C18A 120.0
C21A C20A C19A 120.0
C20A C21A C22A 120.0
C21A C22A C23A 120.0
C18A C23A C22A 120.0
C23B C18B C19B 120.0
C23B C18B C11 117.42(5)
C19B C18B C11 121.03(6)
C18B C19B C20B 120.0
C21B C20B C19B 120.0
C22B C21B C20B 120.0
C21B C22B C23B 120.0
C18B C23B C22B 120.0
C29 C24 C25 119.81(12)
C29 C24 P2 121.60(9)
C25 C24 P2 118.39(9)
C26 C25 C24 119.67(12)
C27 C26 C25 120.83(14)
C26 C27 C28 120.18(15)
C27 C28 C29 120.31(12)
C24 C29 C28 119.18(12)
C35 C30 C31 119.47(10)
C35 C30 P2 120.30(7)
C31 C30 P2 120.20(9)
C32 C31 C30 120.17(13)
C33 C32 C31 120.85(12)
C32 C33 C34 120.08(13)
C35 C34 C33 119.27(14)
C30 C35 C34 120.14(9)
C37 C36 C41 120.0
C37 C36 P2 119.8
C41 C36 P2 119.8
C36 C37 C38 120.0
C37 C38 C39 120.0
C40 C39 C38 120.0
C39 C40 C41 120.0
C36 C41 C40 120.0
C39A C38A C37A 116.2
C39A C40A C41A 120.6
C40A C39A C38A 122.7
C40A C41A C36A 122.3
C36A C37A C38A 122.4
C37A C36A C41A 115.7
C37A C36A P2 121.9
C41A C36A P2 121.7
C37B C36B C41B 120.0
C37B C36B P2 118.4
C41B C36B P2 120.9
C36B C37B C38B 120.0
C39B C38B C37B 120.0
C40B C39B C38B 120.0
C39B C40B C41B 120.0
C36B C41B C40B 120.0
Cl1 Al1 Cl4 110.41(2)
Cl1 Al1 Cl3 110.91(2)
Cl4 Al1 Cl3 108.91(2)
Cl1 Al1 Cl2 110.36(2)
Cl4 Al1 Cl2 108.71(2)
Cl3 Al1 Cl2 107.46(2)
Cl6A C50A Cl5A 100.7(2)
Cl6B C50B Cl5B 115.4(2)

loop_
_geom_bond_atom_site_label_1
_geom_bond_atom_site_label_2
_geom_bond_distance
Co1 C2 1.7829(14)
Co1 C1 1.7906(13)
Co1 C3 1.8004(13)
Co1 P1 2.2230(3)
Co1 P2 2.2321(3)
P1 N1 1.6595(19)
P1 N1' 1.667(2)
P1 C11 1.7544(11)
P1 C10 1.7667(12)
P2 C24 1.8128(13)
P2 C30 1.8168(11)
P2 C36 1.8189
P2 C36A 1.8390
P2 C36B 1.8435
O1 C1 1.1282(16)
O2 C2 1.1426(17)
O3 C3 1.1300(17)
N1 C4 1.507(3)
N1 C7 1.562(3)
C4 C5 1.528(4)
C4 C6 1.549(4)
C7 C8 1.489(4)
C7 C9 1.580(5)
N1' C7' 1.431(3)
N1' C4' 1.446(4)
C4' C5' 1.513(5)
C4' C6' 1.539(6)
C7' C9' 1.424(6)
C7' C8' 1.561(5)
C10 C11 1.3445(18)
C10 C12 1.449(3)
C10 C12B 1.4678(15)
C10 C12A 1.4790(15)
C12 C13 1.3848(19)
C12 C17 1.412(2)
C13 C14 1.3899
C14 C15 1.3902
C15 C16 1.3899
C16 C17 1.3900
C12A C17A 1.3900
C12A C13A 1.3902
C13A C14A 1.3902
C14A C15A 1.3898
C15A C16A 1.3898
C16A C17A 1.3900
C12B C13B 1.3899
C12B C17B 1.3901
C13B C14B 1.3901
C14B C15B 1.3900
C15B C16B 1.3899
C16B C17B 1.3901
C11 C18A 1.3966(14)
C11 C18 1.4639(18)
C11 C18B 1.4722(14)
C18 C23 1.3967(17)
C18 C19 1.3985(14)
C19 C20 1.3899
C20 C21 1.3902
C21 C22 1.3900
C22 C23 1.3900
C18A C23A 1.3900
C18A C19A 1.3902
C19A C20A 1.3901
C20A C21A 1.3900
C21A C22A 1.3900
C22A C23A 1.3902
C18B C23B 1.3899
C18B C19B 1.3900
C19B C20B 1.3902
C20B C21B 1.3901
C21B C22B 1.3899
C22B C23B 1.3900
C24 C29 1.3885(16)
C24 C25 1.3998(18)
C25 C26 1.378(2)
C26 C27 1.372(2)
C27 C28 1.375(2)
C28 C29 1.403(2)
C30 C35 1.3898(13)
C30 C31 1.3994(16)
C31 C32 1.3745(19)
C32 C33 1.370(2)
C33 C34 1.405(2)
C34 C35 1.3959(16)
C36 C37 1.3899
C36 C41 1.3900
C37 C38 1.3900
C38 C39 1.3901
C39 C40 1.3900
C40 C41 1.3900
C38A C39A 1.3414
C38A C37A 1.4494
C40A C39A 1.2421
C40A C41A 1.3631
C41A C36A 1.3788
C37A C36A 1.2850
C36B C37B 1.3899
C36B C41B 1.3900
C37B C38B 1.3901
C38B C39B 1.3900
C39B C40B 1.3900
C40B C41B 1.3901
Al1 Cl1 2.1244(6)
Al1 Cl4 2.1251(5)
Al1 Cl3 2.1317(6)
Al1 Cl2 2.1459(5)
Cl5A C50A 1.746(4)
Cl6A C50A 1.744(5)
Cl5B C50B 1.798(5)
Cl6B C50B 1.769(4)
